data_7234769
loop_
_publ_author_name
'Fangyi Chen'
'Taiji Tian'
'Binglian Bai'
'Jian Wang'
'Haitao Wang'
'Min Li'

_publ_section_title
;
 Crystal structures, intermolecular interactions and fluorescence
 properties of a series of symmetrical bi-1,3,4-oxadiazole derivatives
;
_journal_name_full 'Journal of Materials Chemistry C'
_journal_page_first 4451
_journal_page_last 4458
_journal_paper_doi 10.1039/C6TC00324A
_journal_volume 4
_journal_year 2016
_chemical_formula_sum 'C18 H14 N4 O4'
_chemical_formula_weight 350.33
_chemical_name_common BOXD-o-OCH3
_chemical_name_systematic 2,2-bis(2-methyloxyphenyl)-bi-1,3,4-oxadiazole
_space_group_IT_number 14
_space_group_name_Hall '-P 2yn'
_space_group_name_H-M_alt 'P 1 21/n 1'
_symmetry_cell_setting monoclinic
_symmetry_space_group_name_H-M 'P 1 21/n 1'
_atom_sites_solution_hydrogens geom
_atom_sites_solution_primary direct
_atom_sites_solution_secondary difmap
_cell_angle_alpha 90.00
_cell_angle_beta 96.33(3)
_cell_angle_gamma 90.00
_cell_formula_units_Z 2
_cell_length_a 3.9373(8)
_cell_length_b 11.632(2)
_cell_length_c 16.943(3)
_cell_measurement_reflns_used 1744
_cell_measurement_temperature 293(2)
_cell_measurement_theta_max 27.48
_cell_measurement_theta_min 3.50
_cell_volume 771.2(3)
_computing_cell_refinement 'Bruker XSCANS'
_computing_data_collection 'Bruker XSCANS'
_computing_data_reduction 'Bruker SHELXTL'
_computing_molecular_graphics 'Bruker SHELXTL'
_computing_publication_material 'Bruker SHELXTL'
_computing_structure_refinement 'SHELXL-97 (Sheldrick, 1997)'
_computing_structure_solution 'SHELXS-97 (Sheldrick, 1990)'
_diffrn_ambient_temperature 293(2)
_diffrn_measured_fraction_theta_full 0.989
_diffrn_measured_fraction_theta_max 0.989
_diffrn_measurement_device_type 'Bruker P4'
_diffrn_measurement_method '\w scans'
_diffrn_radiation_monochromator graphite
_diffrn_radiation_source 'fine-focus sealed tube'
_diffrn_radiation_type MoK\a
_diffrn_radiation_wavelength 0.71073
_diffrn_reflns_av_R_equivalents 0.0412
_diffrn_reflns_av_sigmaI/netI 0.0400
_diffrn_reflns_limit_h_max 4
_diffrn_reflns_limit_h_min -5
_diffrn_reflns_limit_k_max 15
_diffrn_reflns_limit_k_min -15
_diffrn_reflns_limit_l_max 21
_diffrn_reflns_limit_l_min -21
_diffrn_reflns_number 7218
_diffrn_reflns_theta_full 27.48
_diffrn_reflns_theta_max 27.48
_diffrn_reflns_theta_min 3.50
_exptl_absorpt_coefficient_mu 0.110
_exptl_absorpt_correction_type none
_exptl_crystal_density_diffrn 1.509
_exptl_crystal_density_method 'not measured'
_exptl_crystal_description block
_exptl_crystal_F_000 364
_refine_diff_density_max 0.302
_refine_diff_density_min -0.170
_refine_diff_density_rms 0.054
_refine_ls_extinction_method none
_refine_ls_goodness_of_fit_ref 1.104
_refine_ls_hydrogen_treatment constr
_refine_ls_matrix_type full
_refine_ls_number_parameters 119
_refine_ls_number_reflns 1744
_refine_ls_number_restraints 0
_refine_ls_restrained_S_all 1.104
_refine_ls_R_factor_all 0.0457
_refine_ls_R_factor_gt 0.0392
_refine_ls_shift/su_max 0.000
_refine_ls_shift/su_mean 0.000
_refine_ls_structure_factor_coef Fsqd
_refine_ls_weighting_details 'calc w=1/[\s^2^(Fo^2^)+(0.0693P)^2^+0.0599P] where P=(Fo^2^+2Fc^2^)/3'
_refine_ls_weighting_scheme calc
_refine_ls_wR_factor_gt 0.1106
_refine_ls_wR_factor_ref 0.1146
_reflns_number_gt 1461
_reflns_number_total 1744
_reflns_threshold_expression >2sigma(I)
_cod_data_source_file J-Mater-Chem-C-2016-4-4451.cif
_cod_data_source_block ooch3
_cod_depositor_comments
;
The following automatic conversions were performed:

data item '_symmetry_cell_setting' value 'MONOCLINIC' was changed to
'monoclinic' in accordance with the built-in table derived from the
CIF Core dictionary named 'cif_core.dic' version 2.4.5 last updated
on 2014-11-21.

Automatic conversion script
Id: cif_fix_values 6909 2019-04-08 15:41:33Z antanas 
;
_cod_original_sg_symbol_H-M P2(1)/n
_cod_database_code 7234769

loop_
_symmetry_equiv_pos_as_xyz
'x, y, z'
'-x+1/2, y+1/2, -z+1/2'
'-x, -y, -z'
'x-1/2, -y-1/2, z-1/2'

loop_
_atom_site_label
_atom_site_type_symbol
_atom_site_fract_x
_atom_site_fract_y
_atom_site_fract_z
_atom_site_U_iso_or_equiv
_atom_site_adp_type
_atom_site_occupancy
_atom_site_symmetry_multiplicity
_atom_site_calc_flag
_atom_site_refinement_flags
_atom_site_disorder_assembly
_atom_site_disorder_group
O1 O 1.0446(2) 0.89705(7) 0.42173(5) 0.0267(2) Uani 1 1 d . . .
O2 O 0.7633(3) 0.55300(7) 0.41777(5) 0.0337(3) Uani 1 1 d . . .
C5 C 0.8789(3) 0.59754(10) 0.35228(7) 0.0246(3) Uani 1 1 d . . .
C4 C 0.9630(3) 0.71522(9) 0.35432(7) 0.0235(3) Uani 1 1 d . . .
C6 C 0.9202(3) 0.53400(11) 0.28400(7) 0.0297(3) Uani 1 1 d . . .
H6 H 0.8644 0.4563 0.2820 0.036 Uiso 1 1 calc R . .
C7 C 0.9137(3) 0.78753(9) 0.42236(7) 0.0239(3) Uani 1 1 d . . .
N1 N 0.7557(3) 0.76942(9) 0.48441(6) 0.0320(3) Uani 1 1 d . . .
C3 C 1.0925(3) 0.76447(11) 0.28824(7) 0.0283(3) Uani 1 1 d . . .
H3 H 1.1526 0.8418 0.2896 0.034 Uiso 1 1 calc R . .
C1 C 1.0432(4) 0.58548(11) 0.21936(7) 0.0330(3) Uani 1 1 d . . .
H1 H 1.0662 0.5422 0.1741 0.040 Uiso 1 1 calc R . .
N2 N 0.7812(3) 0.87150(9) 0.52897(6) 0.0325(3) Uani 1 1 d . . .
C8 C 0.9514(3) 0.94122(10) 0.48998(7) 0.0253(3) Uani 1 1 d . . .
C2 C 1.1326(4) 0.70050(11) 0.22116(7) 0.0330(3) Uani 1 1 d . . .
H2 H 1.2185 0.7344 0.1778 0.040 Uiso 1 1 calc R . .
C9 C 0.6803(4) 0.43320(11) 0.41732(8) 0.0347(3) Uani 1 1 d . . .
H9A H 0.5048 0.4176 0.3747 0.052 Uiso 1 1 calc R . .
H9B H 0.6004 0.4128 0.4670 0.052 Uiso 1 1 calc R . .
H9C H 0.8802 0.3889 0.4100 0.052 Uiso 1 1 calc R . .

loop_
_atom_site_aniso_label
_atom_site_aniso_U_11
_atom_site_aniso_U_22
_atom_site_aniso_U_33
_atom_site_aniso_U_23
_atom_site_aniso_U_13
_atom_site_aniso_U_12
O1 0.0374(5) 0.0185(4) 0.0256(4) -0.0025(3) 0.0098(4) -0.0044(3)
O2 0.0532(6) 0.0193(5) 0.0308(5) -0.0020(3) 0.0140(4) -0.0084(4)
C5 0.0269(6) 0.0212(6) 0.0256(6) 0.0001(4) 0.0029(5) -0.0003(4)
C4 0.0271(6) 0.0199(6) 0.0235(6) -0.0012(4) 0.0030(5) 0.0006(4)
C6 0.0365(7) 0.0209(6) 0.0314(6) -0.0050(4) 0.0029(5) 0.0005(5)
C7 0.0289(6) 0.0163(5) 0.0266(6) 0.0002(4) 0.0041(5) -0.0024(4)
N1 0.0462(7) 0.0209(5) 0.0311(5) -0.0050(4) 0.0145(5) -0.0070(4)
C3 0.0361(7) 0.0211(6) 0.0287(6) 0.0013(4) 0.0075(5) 0.0008(5)
C1 0.0433(8) 0.0300(7) 0.0263(6) -0.0055(5) 0.0062(6) 0.0063(5)
N2 0.0475(7) 0.0216(5) 0.0304(6) -0.0044(4) 0.0136(5) -0.0063(4)
C8 0.0328(7) 0.0207(6) 0.0232(5) -0.0023(4) 0.0059(5) -0.0007(4)
C2 0.0437(8) 0.0310(7) 0.0259(6) 0.0033(5) 0.0105(6) 0.0046(5)
C9 0.0448(8) 0.0204(6) 0.0402(7) 0.0004(5) 0.0107(6) -0.0064(5)

loop_
_atom_type_symbol
_atom_type_description
_atom_type_scat_dispersion_real
_atom_type_scat_dispersion_imag
_atom_type_scat_source
C C 0.0033 0.0016 'International Tables Vol C Tables 4.2.6.8 and 6.1.1.4'
H H 0.0000 0.0000 'International Tables Vol C Tables 4.2.6.8 and 6.1.1.4'
N N 0.0061 0.0033 'International Tables Vol C Tables 4.2.6.8 and 6.1.1.4'
O O 0.0106 0.0060 'International Tables Vol C Tables 4.2.6.8 and 6.1.1.4'

loop_
_geom_angle_atom_site_label_1
_geom_angle_atom_site_label_2
_geom_angle_atom_site_label_3
_geom_angle
_geom_angle_site_symmetry_1
_geom_angle_site_symmetry_3
C8 O1 C7 102.00(8) . .
C5 O2 C9 117.86(9) . .
O2 C5 C6 123.97(11) . .
O2 C5 C4 116.95(10) . .
C6 C5 C4 119.08(11) . .
C3 C4 C5 118.86(10) . .
C3 C4 C7 119.18(10) . .
C5 C4 C7 121.95(10) . .
C1 C6 C5 120.66(11) . .
N1 C7 O1 111.76(10) . .
N1 C7 C4 131.72(11) . .
O1 C7 C4 116.48(10) . .
C7 N1 N2 106.64(10) . .
C2 C3 C4 121.40(11) . .
C6 C1 C2 120.82(11) . .
C8 N2 N1 105.56(10) . .
N2 C8 O1 114.03(10) . .
N2 C8 C8 128.01(13) . 3_776
O1 C8 C8 117.95(12) . 3_776
C3 C2 C1 119.16(11) . .

loop_
_geom_bond_atom_site_label_1
_geom_bond_atom_site_label_2
_geom_bond_distance
_geom_bond_site_symmetry_2
O1 C8 1.3526(13) .
O1 C7 1.3749(13) .
O2 C5 1.3484(14) .
O2 C9 1.4311(15) .
C5 C6 1.3974(16) .
C5 C4 1.4078(16) .
C4 C3 1.4026(16) .
C4 C7 1.4572(15) .
C6 C1 1.3818(18) .
C7 N1 1.2963(15) .
N1 N2 1.4047(14) .
C3 C2 1.3820(17) .
C1 C2 1.3828(19) .
N2 C8 1.2810(15) .
C8 C8 1.450(2) 3_776
